data_4084801
loop_
_publ_author_name
'Xu, Songchen'
'Manna, Kuntal'
'Ellern, Arkady'
'Sadow, Aaron D.'

_publ_section_title
;
 Mixed N-Heterocyclic Carbene--Bis(oxazolinyl)borato Rhodium and Iridium
 Complexes in Photochemical and Thermal Oxidative Addition Reactions
;
_journal_issue 23
_journal_name_full Organometallics
_journal_page_first 6840
_journal_paper_doi 10.1021/om500891h
_journal_volume 33
_journal_year 2014
_chemical_formula_moiety 'C35 H41 B N4 O3 Rh Si, C7 H8'
_chemical_formula_sum 'C42 H50 B N4 O3 Rh Si'
_chemical_formula_weight 800.67
_chemical_name_systematic
;
 ?
;
_space_group_crystal_system orthorhombic
_space_group_IT_number 61
_space_group_name_Hall '-P 2ac 2ab'
_space_group_name_H-M_alt 'P b c a'
_symmetry_space_group_name_Hall '-P 2ac 2ab'
_symmetry_space_group_name_H-M 'P b c a'
_atom_sites_solution_hydrogens mixed
_audit_creation_method SHELXL-2013
_cell_angle_alpha 90
_cell_angle_beta 90
_cell_angle_gamma 90
_cell_formula_units_Z 8
_cell_length_a 11.795(3)
_cell_length_b 24.438(6)
_cell_length_c 27.574(7)
_cell_measurement_reflns_used 4198
_cell_measurement_temperature 173(2)
_cell_measurement_theta_max 21.74
_cell_measurement_theta_min 2.45
_cell_volume 7948(3)
_computing_cell_refinement 'SAINT V7.66A (Bruker AXS, 2013)'
_computing_data_collection 'APEX2 Suite (Bruker AXS, 2013)'
_computing_data_reduction 'SAINT V7.66A (Bruker AXS, 2013)'
_computing_molecular_graphics 'XSHELL (Bruker AXS, 2007)'
_computing_publication_material 'APEX2 Suite (Bruker AXS, 2013)'
_computing_structure_refinement 'SHELXL-2013 (Sheldrick, 2013)'
_computing_structure_solution 'SHELXS-2013 (Sheldrick, 2013)'
_diffrn_ambient_temperature 173(2)
_diffrn_measured_fraction_theta_full 0.800
_diffrn_measured_fraction_theta_max 0.991
_diffrn_measurement_device_type 'Bruker APEX-II CCD'
_diffrn_measurement_method '\f and \w scans'
_diffrn_radiation_type MoK\a
_diffrn_radiation_wavelength 0.71073
_diffrn_reflns_av_R_equivalents 0.2155
_diffrn_reflns_av_unetI/netI 0.1071
_diffrn_reflns_Laue_measured_fraction_full 1.000
_diffrn_reflns_Laue_measured_fraction_max 0.991
_diffrn_reflns_limit_h_max 13
_diffrn_reflns_limit_h_min -13
_diffrn_reflns_limit_k_max 27
_diffrn_reflns_limit_k_min -27
_diffrn_reflns_limit_l_max 30
_diffrn_reflns_limit_l_min -30
_diffrn_reflns_number 52234
_diffrn_reflns_point_group_measured_fraction_full 1.000
_diffrn_reflns_point_group_measured_fraction_max 0.991
_diffrn_reflns_theta_full 25.242
_diffrn_reflns_theta_max 23.398
_diffrn_reflns_theta_min 1.477
_exptl_absorpt_coefficient_mu 0.503
_exptl_absorpt_correction_T_max 0.75
_exptl_absorpt_correction_T_min 0.59
_exptl_absorpt_correction_type multi-scan
_exptl_absorpt_process_details 'BRUKER SADABS'
_exptl_crystal_colour brown
_exptl_crystal_density_diffrn 1.338
_exptl_crystal_description prism
_exptl_crystal_F_000 3344
_exptl_crystal_size_max 0.140
_exptl_crystal_size_mid 0.130
_exptl_crystal_size_min 0.060
_refine_diff_density_max 1.052
_refine_diff_density_min -0.610
_refine_diff_density_rms 0.094
_refine_ls_extinction_method none
_refine_ls_goodness_of_fit_ref 1.010
_refine_ls_hydrogen_treatment mixed
_refine_ls_matrix_type full
_refine_ls_number_parameters 473
_refine_ls_number_reflns 5753
_refine_ls_number_restraints 1
_refine_ls_restrained_S_all 1.010
_refine_ls_R_factor_all 0.1222
_refine_ls_R_factor_gt 0.0575
_refine_ls_shift/su_max 0.000
_refine_ls_shift/su_mean 0.000
_refine_ls_structure_factor_coef Fsqd
_refine_ls_weighting_details 'w=1/[\s^2^(Fo^2^)+(0.0526P)^2^] where P=(Fo^2^+2Fc^2^)/3'
_refine_ls_weighting_scheme calc
_refine_ls_wR_factor_gt 0.1066
_refine_ls_wR_factor_ref 0.1282
_reflns_Friedel_coverage 0.000
_reflns_number_gt 3441
_reflns_number_total 5753
_reflns_threshold_expression 'I > 2\s(I)'
_cod_data_source_file om500891h_si_002.cif
_cod_data_source_block 14ImMesRhHSiPhCO
_cod_depositor_comments 'Adding full bibliography for 4084789--4084803.cif.'
_cod_database_code 4084801
_shelx_space_group_comment
;
The symmetry employed for this shelxl refinement is uniquely defined
by the following loop, which should always be used as a source of
symmetry information in preference to the above space-group names.
They are only intended as comments.
;
_shelx_estimated_absorpt_t_min 0.933
_shelx_estimated_absorpt_t_max 0.970
_shelxl_version_number 2013-4

loop_
_space_group_symop_operation_xyz
'x, y, z'
'-x+1/2, -y, z+1/2'
'-x, y+1/2, -z+1/2'
'x+1/2, -y+1/2, -z'
'-x, -y, -z'
'x-1/2, y, -z-1/2'
'x, -y-1/2, z-1/2'
'-x-1/2, y-1/2, z'

loop_
_atom_site_label
_atom_site_type_symbol
_atom_site_fract_x
_atom_site_fract_y
_atom_site_fract_z
_atom_site_U_iso_or_equiv
_atom_site_adp_type
_atom_site_occupancy
_atom_site_site_symmetry_order
_atom_site_calc_flag
_atom_site_refinement_flags_posn
_atom_site_refinement_flags_adp
Rh1 Rh 0.68511(4) 0.86299(2) 0.14647(2) 0.02258(16) Uani 1 1 d D .
H1R H 0.5499(6) 0.871(2) 0.1497(19) 0.027 Uiso 1 1 d D U
Si1 Si 0.61653(16) 0.79503(8) 0.09511(7) 0.0279(5) Uani 1 1 d . .
H1S H 0.6317(4) 0.8131(5) 0.0469(13) 0.033 Uiso 1 1 calc R U
H2S H 0.6852(18) 0.7483(12) 0.10128(17) 0.033 Uiso 1 1 calc R U
B1 B 0.8715(6) 0.9619(3) 0.1309(2) 0.0176(17) Uani 1 1 d . .
C1 C 0.9280(6) 0.7891(3) 0.0713(2) 0.041(2) Uani 1 1 d . .
H1A H 0.8500 0.7761 0.0673 0.062 Uiso 1 1 calc R U
H1B H 0.9809 0.7590 0.0647 0.062 Uiso 1 1 calc R U
H1C H 0.9425 0.8191 0.0486 0.062 Uiso 1 1 calc R U
C2 C 0.9449(5) 0.8093(3) 0.1233(2) 0.0277(17) Uani 1 1 d . .
C3 C 0.9258(6) 0.7640(3) 0.1598(3) 0.048(2) Uani 1 1 d . .
H3A H 0.9345 0.7786 0.1927 0.072 Uiso 1 1 calc R U
H3B H 0.9814 0.7348 0.1545 0.072 Uiso 1 1 calc R U
H3C H 0.8491 0.7492 0.1559 0.072 Uiso 1 1 calc R U
C4 C 1.0591(6) 0.8377(3) 0.1297(2) 0.0312(18) Uani 1 1 d . .
H4A H 1.0906 0.8302 0.1623 0.037 Uiso 1 1 calc R U
H4B H 1.1139 0.8248 0.1050 0.037 Uiso 1 1 calc R U
C5 C 0.9226(5) 0.9011(3) 0.1289(2) 0.0198(15) Uani 1 1 d . .
C6 C 0.5672(6) 0.9396(3) 0.2504(3) 0.051(2) Uani 1 1 d . .
H6A H 0.5336 0.9672 0.2291 0.077 Uiso 1 1 calc R U
H6B H 0.5444 0.9467 0.2840 0.077 Uiso 1 1 calc R U
H6C H 0.5407 0.9032 0.2407 0.077 Uiso 1 1 calc R U
C7 C 0.6946(6) 0.9420(3) 0.2465(2) 0.0258(16) Uani 1 1 d . .
C8 C 0.7483(6) 0.9003(3) 0.2808(2) 0.046(2) Uani 1 1 d . .
H8A H 0.7239 0.8634 0.2717 0.068 Uiso 1 1 calc R U
H8B H 0.7244 0.9080 0.3142 0.068 Uiso 1 1 calc R U
H8C H 0.8311 0.9028 0.2786 0.068 Uiso 1 1 calc R U
C9 C 0.7430(6) 0.9993(3) 0.2540(2) 0.0390(19) Uani 1 1 d . .
H9A H 0.6824 1.0272 0.2514 0.047 Uiso 1 1 calc R U
H9B H 0.7790 1.0024 0.2863 0.047 Uiso 1 1 calc R U
C10 C 0.8064(5) 0.9659(2) 0.1834(2) 0.0214(15) Uani 1 1 d . .
C11 C 0.7442(6) 1.0020(3) 0.0598(2) 0.0238(16) Uani 1 1 d . .
H11 H 0.7903 1.0328 0.0527 0.029 Uiso 1 1 calc R U
C12 C 0.6459(5) 0.9899(3) 0.0390(2) 0.0262(17) Uani 1 1 d . .
H12 H 0.6089 1.0103 0.0143 0.031 Uiso 1 1 calc R U
C13 C 0.5014(5) 0.9178(2) 0.0462(2) 0.0211(15) Uani 1 1 d . .
C14 C 0.4965(5) 0.8883(2) 0.0024(2) 0.0214(15) Uani 1 1 d . .
C15 C 0.6002(6) 0.8827(3) -0.0292(2) 0.0371(19) Uani 1 1 d . .
H15A H 0.5880 0.8535 -0.0530 0.056 Uiso 1 1 calc R U
H15B H 0.6659 0.8737 -0.0090 0.056 Uiso 1 1 calc R U
H15C H 0.6141 0.9173 -0.0462 0.056 Uiso 1 1 calc R U
C16 C 0.3927(6) 0.8688(3) -0.0128(2) 0.0300(17) Uani 1 1 d . .
H16 H 0.3889 0.8487 -0.0423 0.036 Uiso 1 1 calc R U
C17 C 0.2933(5) 0.8774(3) 0.0132(2) 0.0294(18) Uani 1 1 d . .
C18 C 0.1822(6) 0.8552(3) -0.0046(3) 0.047(2) Uani 1 1 d . .
H18A H 0.1198 0.8742 0.0118 0.071 Uiso 1 1 calc R U
H18B H 0.1780 0.8160 0.0024 0.071 Uiso 1 1 calc R U
H18C H 0.1763 0.8610 -0.0397 0.071 Uiso 1 1 calc R U
C19 C 0.3020(6) 0.9074(3) 0.0555(2) 0.0330(18) Uani 1 1 d . .
H19 H 0.2351 0.9141 0.0737 0.040 Uiso 1 1 calc R U
C20 C 0.4035(5) 0.9281(3) 0.0727(2) 0.0237(16) Uani 1 1 d . .
C21 C 0.4064(6) 0.9635(3) 0.1168(2) 0.0353(19) Uani 1 1 d . .
H21A H 0.4266 0.9413 0.1451 0.053 Uiso 1 1 calc R U
H21B H 0.3317 0.9800 0.1218 0.053 Uiso 1 1 calc R U
H21C H 0.4630 0.9924 0.1124 0.053 Uiso 1 1 calc R U
C22 C 0.6833(6) 0.9240(2) 0.0945(2) 0.0211(14) Uani 1 1 d . .
C23 C 0.9623(5) 1.0074(2) 0.1172(2) 0.0240(16) Uani 1 1 d . .
C24 C 0.9957(7) 1.0505(3) 0.1463(3) 0.059(3) Uani 1 1 d . .
H24 H 0.9617 1.0544 0.1774 0.071 Uiso 1 1 calc R U
C25 C 1.0762(8) 1.0882(4) 0.1322(3) 0.089(4) Uani 1 1 d . .
H25 H 1.0967 1.1169 0.1536 0.107 Uiso 1 1 calc R U
C26 C 1.1270(7) 1.0847(3) 0.0877(3) 0.064(3) Uani 1 1 d . .
H26 H 1.1809 1.1114 0.0779 0.076 Uiso 1 1 calc R U
C27 C 1.0992(6) 1.0423(3) 0.0575(3) 0.042(2) Uani 1 1 d . .
H27 H 1.1344 1.0389 0.0267 0.050 Uiso 1 1 calc R U
C28 C 1.0186(6) 1.0040(3) 0.0725(2) 0.0340(18) Uani 1 1 d . .
H28 H 1.0012 0.9743 0.0515 0.041 Uiso 1 1 calc R U
C29 C 0.6722(6) 0.8083(3) 0.1929(2) 0.0312(17) Uani 1 1 d . .
C30 C 0.4643(6) 0.7731(2) 0.1020(2) 0.0268(16) Uani 1 1 d . .
C31 C 0.4057(6) 0.7520(3) 0.0628(3) 0.0377(19) Uani 1 1 d . .
H31 H 0.4411 0.7526 0.0319 0.045 Uiso 1 1 calc R U
C32 C 0.2983(6) 0.7300(3) 0.0664(3) 0.046(2) Uani 1 1 d . .
H32 H 0.2606 0.7166 0.0383 0.055 Uiso 1 1 calc R U
C33 C 0.2464(7) 0.7276(3) 0.1112(3) 0.048(2) Uani 1 1 d . .
H33 H 0.1738 0.7112 0.1144 0.057 Uiso 1 1 calc R U
C34 C 0.2999(6) 0.7490(3) 0.1510(3) 0.045(2) Uani 1 1 d . .
H34 H 0.2637 0.7486 0.1818 0.055 Uiso 1 1 calc R U
C35 C 0.4073(6) 0.7715(3) 0.1461(3) 0.043(2) Uani 1 1 d . .
H35 H 0.4433 0.7863 0.1740 0.051 Uiso 1 1 calc R U
C36 C 0.8684(11) 0.6255(4) 0.1795(4) 0.086(4) Uani 1 1 d . .
C37 C 0.9525(11) 0.5998(4) 0.1525(4) 0.078(3) Uani 1 1 d . .
H37 H 0.9373 0.5824 0.1224 0.093 Uiso 1 1 calc R U
C38 C 1.0588(12) 0.6015(4) 0.1722(4) 0.097(4) Uani 1 1 d . .
H38 H 1.1183 0.5844 0.1546 0.117 Uiso 1 1 calc R U
C39 C 1.0861(12) 0.6259(4) 0.2151(5) 0.103(4) Uani 1 1 d . .
H39 H 1.1621 0.6275 0.2264 0.124 Uiso 1 1 calc R U
C40 C 0.9948(14) 0.6490(4) 0.2424(4) 0.103(4) Uani 1 1 d . .
H40 H 1.0091 0.6642 0.2735 0.123 Uiso 1 1 calc R U
C41 C 0.8893(12) 0.6493(4) 0.2245(4) 0.081(3) Uani 1 1 d . .
H41 H 0.8293 0.6656 0.2423 0.097 Uiso 1 1 calc R U
C42 C 0.7582(11) 0.6272(4) 0.1594(5) 0.127(5) Uani 1 1 d . .
H42A H 0.7408 0.5919 0.1443 0.190 Uiso 1 1 calc R U
H42B H 0.7545 0.6561 0.1348 0.190 Uiso 1 1 calc R U
H42C H 0.7030 0.6347 0.1851 0.190 Uiso 1 1 calc R U
N1 N 0.8663(4) 0.8569(2) 0.13111(16) 0.0215(12) Uani 1 1 d . .
N2 N 0.7340(4) 0.9298(2) 0.19604(17) 0.0204(13) Uani 1 1 d . .
N3 N 0.7677(4) 0.9616(2) 0.09378(17) 0.0216(13) Uani 1 1 d . .
N4 N 0.6074(4) 0.9417(2) 0.06032(17) 0.0205(12) Uani 1 1 d . .
O1 O 1.0365(4) 0.89478(16) 0.12373(15) 0.0264(11) Uani 1 1 d . .
O2 O 0.8263(4) 1.00645(16) 0.21579(14) 0.0276(11) Uani 1 1 d . .
O3 O 0.6583(4) 0.7747(2) 0.22167(18) 0.0485(15) Uani 1 1 d . .

loop_
_atom_site_aniso_label
_atom_site_aniso_U_11
_atom_site_aniso_U_22
_atom_site_aniso_U_33
_atom_site_aniso_U_23
_atom_site_aniso_U_13
_atom_site_aniso_U_12
Rh1 0.0261(3) 0.0240(3) 0.0177(3) 0.0035(3) -0.0020(3) -0.0028(3)
Si1 0.0315(12) 0.0258(11) 0.0264(11) -0.0013(9) -0.0041(9) -0.0017(10)
B1 0.014(4) 0.026(5) 0.014(4) -0.002(3) 0.003(3) 0.001(3)
C1 0.033(5) 0.040(5) 0.051(5) -0.019(4) -0.001(4) 0.006(4)
C2 0.026(4) 0.023(4) 0.033(4) -0.006(3) 0.000(3) 0.011(3)
C3 0.041(5) 0.028(5) 0.074(6) 0.013(4) -0.001(4) 0.008(4)
C4 0.027(4) 0.033(4) 0.034(4) 0.007(3) -0.003(3) 0.007(4)
C5 0.018(4) 0.025(4) 0.016(4) 0.001(3) 0.000(3) 0.003(3)
C6 0.038(5) 0.079(6) 0.036(5) -0.017(5) 0.013(4) -0.001(5)
C7 0.025(4) 0.036(4) 0.016(4) 0.001(3) 0.001(3) 0.000(4)
C8 0.061(5) 0.055(6) 0.022(4) 0.002(4) 0.003(4) -0.012(5)
C9 0.057(5) 0.038(5) 0.021(4) -0.007(3) 0.015(4) 0.000(4)
C10 0.021(4) 0.023(4) 0.020(4) 0.003(3) -0.007(3) -0.003(3)
C11 0.027(4) 0.022(4) 0.022(4) 0.007(3) 0.003(3) -0.003(3)
C12 0.030(4) 0.024(4) 0.024(4) 0.010(3) 0.004(3) 0.003(3)
C13 0.026(4) 0.024(4) 0.014(4) 0.001(3) -0.008(3) 0.002(3)
C14 0.022(4) 0.021(4) 0.021(4) 0.005(3) 0.001(3) 0.007(3)
C15 0.042(5) 0.047(5) 0.022(4) -0.002(3) -0.003(4) 0.015(4)
C16 0.043(5) 0.025(4) 0.022(4) -0.001(3) -0.010(3) -0.001(4)
C17 0.027(5) 0.036(5) 0.025(4) 0.015(3) -0.006(3) -0.005(3)
C18 0.034(4) 0.060(5) 0.047(5) 0.000(4) -0.010(4) -0.012(5)
C19 0.030(5) 0.042(4) 0.027(4) 0.015(3) 0.009(4) 0.001(4)
C20 0.024(4) 0.029(4) 0.018(4) 0.005(3) 0.005(3) 0.009(3)
C21 0.039(5) 0.043(5) 0.024(4) 0.001(4) 0.011(3) 0.006(4)
C22 0.027(4) 0.021(4) 0.016(3) -0.006(3) 0.003(3) -0.001(4)
C23 0.029(4) 0.020(4) 0.023(4) -0.003(3) 0.009(3) -0.002(3)
C24 0.070(6) 0.052(5) 0.056(5) -0.024(5) 0.049(5) -0.034(5)
C25 0.115(9) 0.075(7) 0.078(7) -0.045(6) 0.060(6) -0.063(7)
C26 0.070(6) 0.039(5) 0.082(7) -0.018(5) 0.036(5) -0.038(5)
C27 0.039(5) 0.047(5) 0.039(5) 0.007(4) 0.016(4) -0.006(4)
C28 0.038(5) 0.044(5) 0.020(4) -0.001(3) 0.005(3) 0.001(4)
C29 0.042(5) 0.029(4) 0.022(4) 0.007(3) -0.007(4) -0.002(4)
C30 0.031(4) 0.019(4) 0.030(4) 0.003(3) -0.007(4) -0.003(3)
C31 0.044(5) 0.038(5) 0.031(4) -0.004(4) 0.001(4) -0.005(4)
C32 0.045(6) 0.031(5) 0.061(6) -0.010(4) -0.012(5) -0.012(4)
C33 0.032(5) 0.034(5) 0.077(7) -0.005(4) -0.009(5) -0.002(4)
C34 0.026(5) 0.054(5) 0.056(5) -0.002(4) 0.001(4) -0.004(4)
C35 0.037(5) 0.047(5) 0.043(5) -0.012(4) -0.010(4) -0.005(4)
C36 0.109(10) 0.056(7) 0.092(9) 0.036(6) -0.032(8) -0.034(7)
C37 0.104(9) 0.057(7) 0.071(7) 0.011(6) 0.004(8) 0.034(7)
C38 0.142(12) 0.070(8) 0.080(9) 0.008(6) -0.032(8) 0.032(8)
C39 0.144(12) 0.085(9) 0.079(9) 0.006(7) -0.039(9) 0.002(8)
C40 0.175(14) 0.075(9) 0.058(8) 0.017(6) 0.010(10) -0.006(9)
C41 0.128(11) 0.069(8) 0.046(7) 0.013(5) -0.007(7) -0.032(7)
C42 0.130(11) 0.110(10) 0.141(12) 0.035(8) -0.017(10) -0.068(9)
N1 0.021(3) 0.025(3) 0.019(3) -0.001(2) -0.002(2) 0.000(3)
N2 0.026(3) 0.026(3) 0.009(3) -0.002(2) 0.000(2) 0.001(3)
N3 0.027(3) 0.022(3) 0.016(3) 0.003(2) 0.009(3) 0.005(3)
N4 0.018(3) 0.027(3) 0.017(3) 0.002(2) -0.003(3) 0.002(3)
O1 0.025(3) 0.018(3) 0.036(3) 0.000(2) -0.003(2) 0.002(2)
O2 0.036(3) 0.026(3) 0.020(2) -0.006(2) 0.004(2) -0.003(2)
O3 0.066(4) 0.040(3) 0.040(3) 0.019(3) -0.010(3) -0.013(3)

loop_
_atom_type_symbol
_atom_type_description
_atom_type_scat_dispersion_real
_atom_type_scat_dispersion_imag
_atom_type_scat_source
C C 0.0033 0.0016 'International Tables Vol C Tables 4.2.6.8 and 6.1.1.4'
H H 0.0000 0.0000 'International Tables Vol C Tables 4.2.6.8 and 6.1.1.4'
B B 0.0013 0.0007 'International Tables Vol C Tables 4.2.6.8 and 6.1.1.4'
N N 0.0061 0.0033 'International Tables Vol C Tables 4.2.6.8 and 6.1.1.4'
O O 0.0106 0.0060 'International Tables Vol C Tables 4.2.6.8 and 6.1.1.4'
Si Si 0.0817 0.0704 'International Tables Vol C Tables 4.2.6.8 and 6.1.1.4'
Rh Rh -1.1178 0.9187 'International Tables Vol C Tables 4.2.6.8 and 6.1.1.4'

loop_
_geom_angle_atom_site_label_1
_geom_angle_atom_site_label_2
_geom_angle_atom_site_label_3
_geom_angle
C29 Rh1 C22 174.7(3)
C29 Rh1 N1 99.5(3)
C22 Rh1 N1 85.7(2)
C29 Rh1 N2 97.3(2)
C22 Rh1 N2 84.1(2)
N1 Rh1 N2 85.12(18)
C29 Rh1 Si1 82.9(2)
C22 Rh1 Si1 95.16(17)
N1 Rh1 Si1 99.99(14)
N2 Rh1 Si1 174.78(14)
C29 Rh1 H1R 88.2(18)
C22 Rh1 H1R 86.6(18)
N1 Rh1 H1R 171.5(18)
N2 Rh1 H1R 97.7(18)
Si1 Rh1 H1R 77.1(18)
C30 Si1 Rh1 118.2(2)
C30 Si1 H1S 107.8
Rh1 Si1 H1S 107.8
C30 Si1 H2S 107.8
Rh1 Si1 H2S 107.8
H1S Si1 H2S 107.1
C23 B1 N3 111.6(5)
C23 B1 C5 112.7(5)
N3 B1 C5 105.2(5)
C23 B1 C10 118.9(5)
N3 B1 C10 102.0(5)
C5 B1 C10 105.1(5)
C2 C1 H1A 109.5
C2 C1 H1B 109.5
H1A C1 H1B 109.5
C2 C1 H1C 109.5
H1A C1 H1C 109.5
H1B C1 H1C 109.5
N1 C2 C3 112.2(5)
N1 C2 C4 100.2(5)
C3 C2 C4 112.7(6)
N1 C2 C1 107.8(5)
C3 C2 C1 111.6(6)
C4 C2 C1 111.7(6)
C2 C3 H3A 109.5
C2 C3 H3B 109.5
H3A C3 H3B 109.5
C2 C3 H3C 109.5
H3A C3 H3C 109.5
H3B C3 H3C 109.5
O1 C4 C2 105.4(5)
O1 C4 H4A 110.7
C2 C4 H4A 110.7
O1 C4 H4B 110.7
C2 C4 H4B 110.7
H4A C4 H4B 108.8
N1 C5 O1 115.1(5)
N1 C5 B1 126.2(6)
O1 C5 B1 118.7(5)
C7 C6 H6A 109.5
C7 C6 H6B 109.5
H6A C6 H6B 109.5
C7 C6 H6C 109.5
H6A C6 H6C 109.5
H6B C6 H6C 109.5
N2 C7 C6 111.6(5)
N2 C7 C9 101.0(5)
C6 C7 C9 113.5(6)
N2 C7 C8 108.4(5)
C6 C7 C8 110.1(6)
C9 C7 C8 111.9(5)
C7 C8 H8A 109.5
C7 C8 H8B 109.5
H8A C8 H8B 109.5
C7 C8 H8C 109.5
H8A C8 H8C 109.5
H8B C8 H8C 109.5
O2 C9 C7 105.5(5)
O2 C9 H9A 110.7
C7 C9 H9A 110.7
O2 C9 H9B 110.7
C7 C9 H9B 110.7
H9A C9 H9B 108.8
N2 C10 O2 116.1(5)
N2 C10 B1 120.9(5)
O2 C10 B1 123.0(5)
C12 C11 N3 108.0(6)
C12 C11 H11 126.0
N3 C11 H11 126.0
C11 C12 N4 106.9(6)
C11 C12 H12 126.6
N4 C12 H12 126.6
C20 C13 C14 120.7(6)
C20 C13 N4 120.5(5)
C14 C13 N4 118.5(5)
C16 C14 C13 118.3(6)
C16 C14 C15 120.9(6)
C13 C14 C15 120.6(6)
C14 C15 H15A 109.5
C14 C15 H15B 109.5
H15A C15 H15B 109.5
C14 C15 H15C 109.5
H15A C15 H15C 109.5
H15B C15 H15C 109.5
C14 C16 C17 122.7(6)
C14 C16 H16 118.7
C17 C16 H16 118.7
C19 C17 C16 116.9(6)
C19 C17 C18 122.3(6)
C16 C17 C18 120.8(6)
C17 C18 H18A 109.5
C17 C18 H18B 109.5
H18A C18 H18B 109.5
C17 C18 H18C 109.5
H18A C18 H18C 109.5
H18B C18 H18C 109.5
C17 C19 C20 123.2(6)
C17 C19 H19 118.4
C20 C19 H19 118.4
C19 C20 C13 118.2(6)
C19 C20 C21 120.7(6)
C13 C20 C21 121.0(6)
C20 C21 H21A 109.5
C20 C21 H21B 109.5
H21A C21 H21B 109.5
C20 C21 H21C 109.5
H21A C21 H21C 109.5
H21B C21 H21C 109.5
N3 C22 N4 104.8(5)
N3 C22 Rh1 119.5(4)
N4 C22 Rh1 135.3(5)
C24 C23 C28 114.9(6)
C24 C23 B1 125.9(6)
C28 C23 B1 119.1(6)
C25 C24 C23 122.7(7)
C25 C24 H24 118.7
C23 C24 H24 118.7
C26 C25 C24 121.0(8)
C26 C25 H25 119.5
C24 C25 H25 119.5
C25 C26 C27 119.1(7)
C25 C26 H26 120.5
C27 C26 H26 120.5
C26 C27 C28 119.4(7)
C26 C27 H27 120.3
C28 C27 H27 120.3
C27 C28 C23 122.9(7)
C27 C28 H28 118.6
C23 C28 H28 118.6
O3 C29 Rh1 176.5(6)
C31 C30 C35 115.6(6)
C31 C30 Si1 120.2(5)
C35 C30 Si1 123.9(5)
C32 C31 C30 123.2(7)
C32 C31 H31 118.4
C30 C31 H31 118.4
C31 C32 C33 119.2(7)
C31 C32 H32 120.4
C33 C32 H32 120.4
C34 C33 C32 119.8(7)
C34 C33 H33 120.1
C32 C33 H33 120.1
C33 C34 C35 119.6(7)
C33 C34 H34 120.2
C35 C34 H34 120.2
C34 C35 C30 122.6(7)
C34 C35 H35 118.7
C30 C35 H35 118.7
C37 C36 C41 122.6(12)
C37 C36 C42 117.4(12)
C41 C36 C42 120.0(14)
C38 C37 C36 115.3(11)
C38 C37 H37 122.3
C36 C37 H37 122.3
C39 C38 C37 125.1(12)
C39 C38 H38 117.5
C37 C38 H38 117.5
C38 C39 C40 116.8(12)
C38 C39 H39 121.6
C40 C39 H39 121.6
C41 C40 C39 120.6(12)
C41 C40 H40 119.7
C39 C40 H40 119.7
C40 C41 C36 119.4(13)
C40 C41 H41 120.3
C36 C41 H41 120.3
C36 C42 H42A 109.5
C36 C42 H42B 109.5
H42A C42 H42B 109.5
C36 C42 H42C 109.5
H42A C42 H42C 109.5
H42B C42 H42C 109.5
C5 N1 C2 109.2(5)
C5 N1 Rh1 117.6(4)
C2 N1 Rh1 133.2(4)
C10 N2 C7 109.0(5)
C10 N2 Rh1 121.1(4)
C7 N2 Rh1 129.9(4)
C22 N3 C11 110.2(5)
C22 N3 B1 123.8(5)
C11 N3 B1 125.7(5)
C22 N4 C12 110.1(5)
C22 N4 C13 129.0(5)
C12 N4 C13 120.9(5)
C5 O1 C4 106.5(5)
C10 O2 C9 105.8(5)

loop_
_geom_bond_atom_site_label_1
_geom_bond_atom_site_label_2
_geom_bond_distance
Rh1 C29 1.857(7)
Rh1 C22 2.068(6)
Rh1 N1 2.184(5)
Rh1 N2 2.206(5)
Rh1 Si1 2.3276(19)
Rh1 H1R 1.609(2)
Si1 C30 1.884(7)
Si1 H1S 1.41(4)
Si1 H2S 1.41(4)
B1 C23 1.590(9)
B1 N3 1.596(8)
B1 C5 1.603(9)
B1 C10 1.640(9)
C1 C2 1.529(8)
C1 H1A 0.9800
C1 H1B 0.9800
C1 H1C 0.9800
C2 N1 1.503(7)
C2 C3 1.515(9)
C2 C4 1.525(9)
C3 H3A 0.9800
C3 H3B 0.9800
C3 H3C 0.9800
C4 O1 1.431(7)
C4 H4A 0.9900
C4 H4B 0.9900
C5 N1 1.270(7)
C5 O1 1.360(7)
C6 C7 1.508(8)
C6 H6A 0.9800
C6 H6B 0.9800
C6 H6C 0.9800
C7 N2 1.497(7)
C7 C9 1.526(9)
C7 C8 1.528(9)
C8 H8A 0.9800
C8 H8B 0.9800
C8 H8C 0.9800
C9 O2 1.451(7)
C9 H9A 0.9900
C9 H9B 0.9900
C10 N2 1.276(7)
C10 O2 1.356(7)
C11 C12 1.326(8)
C11 N3 1.389(7)
C11 H11 0.9500
C12 N4 1.394(7)
C12 H12 0.9500
C13 C20 1.389(8)
C13 C14 1.408(8)
C13 N4 1.434(7)
C14 C16 1.379(8)
C14 C15 1.508(8)
C15 H15A 0.9800
C15 H15B 0.9800
C15 H15C 0.9800
C16 C17 1.391(9)
C16 H16 0.9500
C17 C19 1.381(9)
C17 C18 1.501(9)
C18 H18A 0.9800
C18 H18B 0.9800
C18 H18C 0.9800
C19 C20 1.383(9)
C19 H19 0.9500
C20 C21 1.493(8)
C21 H21A 0.9800
C21 H21B 0.9800
C21 H21C 0.9800
C22 N3 1.354(7)
C22 N4 1.371(7)
C23 C24 1.382(9)
C23 C28 1.403(8)
C24 C25 1.379(10)
C24 H24 0.9500
C25 C26 1.368(10)
C25 H25 0.9500
C26 C27 1.370(10)
C26 H26 0.9500
C27 C28 1.395(9)
C27 H27 0.9500
C28 H28 0.9500
C29 O3 1.154(7)
C30 C31 1.384(9)
C30 C35 1.391(9)
C31 C32 1.379(9)
C31 H31 0.9500
C32 C33 1.381(10)
C32 H32 0.9500
C33 C34 1.371(10)
C33 H33 0.9500
C34 C35 1.387(9)
C34 H34 0.9500
C35 H35 0.9500
C36 C37 1.390(13)
C36 C41 1.393(14)
C36 C42 1.413(14)
C37 C38 1.367(13)
C37 H37 0.9500
C38 C39 1.364(13)
C38 H38 0.9500
C39 C40 1.429(15)
C39 H39 0.9500
C40 C41 1.338(14)
C40 H40 0.9500
C41 H41 0.9500
C42 H42A 0.9800
C42 H42B 0.9800
C42 H42C 0.9800
